data_1505690
loop_
_publ_author_name
'Saha, Satyen'
'Hamaguchi, Hiro-o'

_publ_section_title
;
 Effect of water on the molecular structure and arrangement of
 nitrile-functionalized ionic liquids.
;
_journal_issue 6
_journal_name_full 'The journal of physical chemistry. B'
_journal_page_first 2777
_journal_page_last 2781
_journal_paper_doi 10.1021/jp053817t
_journal_volume 110
_journal_year 2006
_chemical_formula_sum 'C8 H14 Cl N3 O'
_chemical_formula_weight 203.67
_chemical_name_common '[nbmim]Cl.H2O'
_chemical_name_systematic
; 
 1-butyronitrile-3-methylimidazolium chloride. H2O
;
_space_group_IT_number 14
_symmetry_cell_setting monoclinic
_symmetry_space_group_name_Hall '-P 2yn'
_symmetry_space_group_name_H-M 'P 1 21/n 1'
_atom_sites_solution_hydrogens geom
_atom_sites_solution_primary direct
_atom_sites_solution_secondary difmap
_audit_creation_method SHELXL-97
_cell_angle_alpha 90.000
_cell_angle_beta 99.055(5)
_cell_angle_gamma 90.000
_cell_formula_units_Z 4
_cell_length_a 7.216(1)
_cell_length_b 13.874(2)
_cell_length_c 10.896(2)
_cell_measurement_reflns_used 3075
_cell_measurement_temperature 293(2)
_cell_measurement_theta_max 27.4835
_cell_measurement_theta_min 3.1680
_cell_volume 1077.3(3)
_computing_structure_refinement 'SHELXL-97 (Sheldrick, 1997)'
_computing_structure_solution 'SHELXS-97 (Sheldrick, 1990)'
_diffrn_ambient_temperature 293(2)
_diffrn_measured_fraction_theta_full 0.787
_diffrn_measured_fraction_theta_max 0.787
_diffrn_measurement_device_type 'Rigaku Mercury'
_diffrn_measurement_method \w
_diffrn_radiation_monochromator graphite
_diffrn_radiation_source 'fine-focus sealed tube'
_diffrn_radiation_type MoK\a
_diffrn_radiation_wavelength 0.71069
_diffrn_reflns_av_R_equivalents 0.0379
_diffrn_reflns_av_sigmaI/netI 0.0289
_diffrn_reflns_limit_h_max 9
_diffrn_reflns_limit_h_min -9
_diffrn_reflns_limit_k_max 17
_diffrn_reflns_limit_k_min -17
_diffrn_reflns_limit_l_max 14
_diffrn_reflns_limit_l_min -12
_diffrn_reflns_number 6522
_diffrn_reflns_theta_full 27.45
_diffrn_reflns_theta_max 27.45
_diffrn_reflns_theta_min 3.17
_exptl_absorpt_coefficient_mu 0.323
_exptl_crystal_colour colorless
_exptl_crystal_density_diffrn 1.256
_exptl_crystal_density_method 'not measured'
_exptl_crystal_description Prism
_exptl_crystal_F_000 432
_exptl_crystal_size_max 0.5
_exptl_crystal_size_mid 0.1
_exptl_crystal_size_min 0.1
_refine_diff_density_max 0.390
_refine_diff_density_min -0.308
_refine_diff_density_rms 0.049
_refine_ls_extinction_method none
_refine_ls_goodness_of_fit_ref 1.070
_refine_ls_hydrogen_treatment mixed
_refine_ls_matrix_type full
_refine_ls_number_parameters 124
_refine_ls_number_reflns 1934
_refine_ls_number_restraints 3
_refine_ls_restrained_S_all 1.070
_refine_ls_R_factor_all 0.0553
_refine_ls_R_factor_gt 0.0532
_refine_ls_shift/su_max 0.008
_refine_ls_shift/su_mean 0.001
_refine_ls_structure_factor_coef Fsqd
_refine_ls_weighting_details 'calc w=1/[\s^2^(Fo^2^)+(0.0969P)^2^+0.3243P] where P=(Fo^2^+2Fc^2^)/3'
_refine_ls_weighting_scheme calc
_refine_ls_wR_factor_gt 0.1534
_refine_ls_wR_factor_ref 0.1569
_reflns_number_gt 1837
_reflns_number_total 1934
_reflns_threshold_expression >2sigma(I)
_cod_data_source_file jp053817tsi20050712_032426.cif
_cod_data_source_block nbmimcl.H2O
_cod_depositor_comments
;
The following automatic conversions were performed:
'_atom_site_symetry_multiplicity' tag replaced with
'_atom_site_symmetry_multiplicity'.

Automatic conversion script
Id: cif_correct_tags 1440 2010-10-19 06:21:57Z saulius 

The following automatic conversions were performed:

'_symmetry_cell_setting' value 'Monoclinic' changed to 'monoclinic'
according to /home/saulius/struct/CIF-dictionaries/cif_core.dic
dictionary named 'cif_core.dic' version 2.4.1 from 2010-06-29.

Automatic conversion script
Id: cif_fix_values 1715 2011-07-08 13:25:40Z adriana 
;
_cod_original_cell_volume 1077.3(10)
_cod_original_sg_symbol_H-M P121/n1
_cod_database_code 1505690

loop_
_symmetry_equiv_pos_as_xyz
'x, y, z'
'-x+1/2, y+1/2, -z+1/2'
'-x, -y, -z'
'x-1/2, -y-1/2, z-1/2'

loop_
_atom_site_label
_atom_site_type_symbol
_atom_site_fract_x
_atom_site_fract_y
_atom_site_fract_z
_atom_site_U_iso_or_equiv
_atom_site_adp_type
_atom_site_occupancy
_atom_site_symmetry_multiplicity
_atom_site_calc_flag
_atom_site_refinement_flags
Cl Cl 0.14438(10) 0.60130(4) 0.33754(6) 0.0648(3) Uani 1 1 d .
O1 O -0.1321(3) 0.4292(2) 0.3712(2) 0.0926(8) Uani 1 1 d D
N1 N 0.2312(2) 0.88194(12) 0.40121(16) 0.0428(4) Uani 1 1 d .
N3 N 0.1817(3) 0.87416(13) 0.59083(16) 0.0461(4) Uani 1 1 d .
N11 N 0.1929(5) 0.6991(2) -0.0152(2) 0.0872(8) Uani 1 1 d .
C2 C 0.1812(3) 0.82388(16) 0.48683(19) 0.0457(5) Uani 1 1 d .
C4 C 0.2324(3) 0.96735(16) 0.5701(2) 0.0495(5) Uani 1 1 d .
C5 C 0.2633(3) 0.97226(15) 0.4514(2) 0.0477(5) Uani 1 1 d .
C6 C 0.1368(4) 0.8354(2) 0.7078(2) 0.0651(7) Uani 1 1 d .
C7 C 0.2492(3) 0.85359(17) 0.27377(18) 0.0479(5) Uani 1 1 d .
C8 C 0.0781(3) 0.8803(2) 0.1842(2) 0.0582(6) Uani 1 1 d .
C9 C 0.1058(4) 0.87076(18) 0.0487(2) 0.0579(6) Uani 1 1 d .
C10 C 0.1548(4) 0.77402(19) 0.0140(2) 0.0569(6) Uani 1 1 d .
H1A H 0.1508 0.7590 0.4760 0.055 Uiso 1 1 calc R
H2A H 0.2434 1.0177 0.6272 0.059 Uiso 1 1 calc R
H3A H 0.2994 1.0266 0.4111 0.057 Uiso 1 1 calc R
H4A H 0.2685 0.7845 0.2707 0.057 Uiso 1 1 calc R
H4B H 0.3579 0.8851 0.2496 0.057 Uiso 1 1 calc R
H5A H 0.0443 0.9464 0.1997 0.070 Uiso 1 1 calc R
H5B H -0.0252 0.8393 0.1985 0.070 Uiso 1 1 calc R
H6A H -0.0090 0.8902 -0.0042 0.069 Uiso 1 1 calc R
H6B H 0.2042 0.9147 0.0335 0.069 Uiso 1 1 calc R
H8A H 0.1488 0.8855 0.7693 0.098 Uiso 1 1 calc R
H8B H 0.2217 0.7839 0.7359 0.098 Uiso 1 1 calc R
H8C H 0.0104 0.8115 0.6948 0.098 Uiso 1 1 calc R
H111 H -0.115(4) 0.4132(18) 0.4589(17) 0.059 Uiso 1 1 d D
H112 H -0.046(3) 0.4815(15) 0.369(2) 0.059 Uiso 1 1 d D

loop_
_atom_site_aniso_label
_atom_site_aniso_U_11
_atom_site_aniso_U_22
_atom_site_aniso_U_33
_atom_site_aniso_U_23
_atom_site_aniso_U_13
_atom_site_aniso_U_12
Cl 0.0844(5) 0.0493(4) 0.0617(4) -0.0023(3) 0.0141(3) -0.0051(3)
N1 0.0466(9) 0.0440(9) 0.0390(9) 0.0014(7) 0.0102(7) 0.0004(7)
N3 0.0484(10) 0.0495(10) 0.0419(9) -0.0011(7) 0.0113(7) -0.0046(8)
N11 0.136(2) 0.0613(15) 0.0641(15) -0.0022(12) 0.0146(16) 0.0108(15)
O1 0.0847(15) 0.124(2) 0.0722(13) -0.0271(14) 0.0232(11) -0.0463(14)
C2 0.0525(11) 0.0424(11) 0.0441(11) -0.0008(8) 0.0138(9) -0.0033(9)
C4 0.0523(12) 0.0458(11) 0.0502(12) -0.0071(9) 0.0079(9) -0.0048(9)
C5 0.0494(11) 0.0423(11) 0.0513(12) 0.0008(9) 0.0075(9) -0.0053(9)
C6 0.0793(17) 0.0741(17) 0.0459(12) 0.0040(12) 0.0221(12) -0.0136(13)
C7 0.0534(12) 0.0522(12) 0.0408(11) 0.0023(9) 0.0156(9) 0.0048(9)
C8 0.0550(14) 0.0647(15) 0.0534(14) -0.0064(11) 0.0043(11) 0.0071(11)
C9 0.0729(15) 0.0516(12) 0.0453(12) 0.0012(10) -0.0027(11) 0.0044(11)
C10 0.0752(16) 0.0542(14) 0.0399(11) 0.0034(10) 0.0048(11) -0.0034(11)

loop_
_atom_type_symbol
_atom_type_description
_atom_type_scat_dispersion_real
_atom_type_scat_dispersion_imag
_atom_type_scat_source
C C 0.0033 0.0016 'International Tables Vol C Tables 4.2.6.8 and 6.1.1.4'
H H 0.0000 0.0000 'International Tables Vol C Tables 4.2.6.8 and 6.1.1.4'
N N 0.0061 0.0033 'International Tables Vol C Tables 4.2.6.8 and 6.1.1.4'
Cl Cl 0.1484 0.1585 'International Tables Vol C Tables 4.2.6.8 and 6.1.1.4'
O O 0.0106 0.0060 'International Tables Vol C Tables 4.2.6.8 and 6.1.1.4'

loop_
_geom_angle_atom_site_label_1
_geom_angle_atom_site_label_2
_geom_angle_atom_site_label_3
_geom_angle
N1 C2 N3 108.45(19)
N1 C7 C8 111.36(18)
N11 C10 C9 178.8(3)
C2 N1 C5 108.81(18)
C2 N1 C7 125.27(18)
C2 N3 C4 108.60(18)
C2 N3 C6 125.2(2)
C4 N3 C6 126.2(2)
C4 C5 N1 107.04(19)
C5 N1 C7 125.93(18)
C5 C4 N3 107.11(19)
C7 C8 C9 112.9(2)
C10 C9 C8 114.0(2)

loop_
_geom_bond_atom_site_label_1
_geom_bond_atom_site_label_2
_geom_bond_distance
N1 C2 1.325(3)
N1 C5 1.372(3)
N1 C7 1.468(3)
N3 C2 1.330(3)
N3 C4 1.372(3)
N3 C6 1.466(3)
C5 C4 1.348(3)
C7 C8 1.495(3)
C8 C9 1.526(3)
C10 N11 1.133(4)
C10 C9 1.453(4)

loop_
_cod_related_entry_id
_cod_related_entry_database
_cod_related_entry_code
1 ChemSpider 30651671
